data_4307054
loop_
_publ_author_name
'Maxim N. Sokolov'
'Artem L. Gushchin'
'Konstantin A. Kovalenko'
'Eugenia V. Peresypkina'
'Alexander V. Virovets'
'Joaquin Sanchiz'
'Vladimir P. Fedin'

_publ_contact_author_address
;
 Institute of Inorganic Chemistry SD RAS
 Ak.Lavrentiev prosp. 3
 Novosibirsk 630090
 Russia
;
_publ_contact_author_email peresyp@che.nsk.su
_publ_contact_author_fax '007 383 3309489'
_publ_contact_author_name 'Dr Eugenia V. Peresypkina'
_publ_section_title
;
Triangular Oxalate Clusters [W3(\m3-S)(\m2-S2)3(C2O4)3]2- as Building Blocks
for Coordination Polymers and Nanosized Complexes
;
_journal_name_full 'Inorganic Chemistry'
_journal_page_first 2115
_journal_page_last 2123
_journal_paper_doi 10.1021/ic061540l
_journal_volume 46
_journal_year 2007
_chemical_formula_structural 'K2 [W3 S7 (C2 O4)3]4 {Th2 (O H)2 (H2 O)10} * 14.33(H2 O)'
_chemical_formula_sum 'C24 H50.66 K2 O74.33 S28 Th2 W12'
_chemical_formula_weight 5174.75
_chemical_name_systematic
;
 ?
;
_space_group_IT_number 2
_symmetry_cell_setting triclinic
_symmetry_space_group_name_Hall '-P 1'
_symmetry_space_group_name_H-M 'P -1'
_atom_sites_solution_hydrogens none
_atom_sites_solution_primary direct
_atom_sites_solution_secondary difmap
_audit_creation_method SHELXL-97
_cell_angle_alpha 106.730(3)
_cell_angle_beta 102.710(3)
_cell_angle_gamma 109.409(2)
_cell_formula_units_Z 1
_cell_length_a 14.1102(7)
_cell_length_b 14.2403(6)
_cell_length_c 14.8756(12)
_cell_measurement_reflns_used 3225
_cell_measurement_temperature 90(2)
_cell_measurement_theta_max 28.1228
_cell_measurement_theta_min 2.596
_cell_volume 2529.6(3)
_computing_cell_refinement 'Apex2 V.1.27 (Bruker, 2005)'
_computing_data_collection 'Apex2 V.1.27 (Bruker, 2005)'
_computing_data_reduction 'Apex2 V.1.27 (Bruker, 2005)'
_computing_molecular_graphics 'SHELXTL V6.22 (Bruker, 2000-2005)'
_computing_publication_material 'local programs'
_computing_structure_refinement 'SHELXL-97 (Sheldrick, 1997)'
_computing_structure_solution 'SHELXS-97 (Sheldrick, 1990)'
_diffrn_ambient_temperature 90(2)
_diffrn_detector_area_resol_mean 25
_diffrn_measured_fraction_theta_full 0.990
_diffrn_measured_fraction_theta_max 0.990
_diffrn_measurement_device_type 'Bruker X8Apex CCD detector'
_diffrn_measurement_method 'combined omega- and phi-scans'
_diffrn_radiation_monochromator graphite
_diffrn_radiation_source 'fine-focus sealed tube'
_diffrn_radiation_type MoK\a
_diffrn_radiation_wavelength 0.71073
_diffrn_reflns_av_R_equivalents 0.0541
_diffrn_reflns_av_sigmaI/netI 0.1158
_diffrn_reflns_limit_h_max 16
_diffrn_reflns_limit_h_min -18
_diffrn_reflns_limit_k_max 18
_diffrn_reflns_limit_k_min -13
_diffrn_reflns_limit_l_max 19
_diffrn_reflns_limit_l_min -17
_diffrn_reflns_number 19968
_diffrn_reflns_theta_full 25.00
_diffrn_reflns_theta_max 27.50
_diffrn_reflns_theta_min 1.53
_diffrn_standards_decay_% 0
_diffrn_standards_interval_count 0
_diffrn_standards_interval_time 0
_diffrn_standards_number 0
_exptl_absorpt_coefficient_mu 17.273
_exptl_absorpt_correction_T_max 0.708
_exptl_absorpt_correction_T_min 0.554
_exptl_absorpt_correction_type empirical
_exptl_absorpt_process_details 'based on intensities (SADABS, Bruker, 2005)'
_exptl_crystal_colour orange
_exptl_crystal_density_diffrn 3.397
_exptl_crystal_density_meas ?
_exptl_crystal_density_method 'not measured'
_exptl_crystal_description plate
_exptl_crystal_F_000 2345
_exptl_crystal_size_max 0.049
_exptl_crystal_size_mid 0.024
_exptl_crystal_size_min 0.020
_refine_diff_density_max 2.178
_refine_diff_density_min -1.808
_refine_diff_density_rms 0.410
_refine_ls_extinction_coef 0.000042(15)
_refine_ls_extinction_expression Fc^*^=kFc[1+0.001xFc^2^\l^3^/sin(2\q)]^-1/4^
_refine_ls_extinction_method SHELXL
_refine_ls_goodness_of_fit_ref 1.000
_refine_ls_hydrogen_treatment none
_refine_ls_matrix_type full
_refine_ls_number_parameters 664
_refine_ls_number_reflns 11530
_refine_ls_number_restraints 31
_refine_ls_restrained_S_all 0.998
_refine_ls_R_factor_all 0.0988
_refine_ls_R_factor_gt 0.0469
_refine_ls_shift/su_max 0.001
_refine_ls_shift/su_mean 0.000
_refine_ls_structure_factor_coef Fsqd
_refine_ls_weighting_details 'calc w=1/[\s^2^(Fo^2^)+(0.0247P)^2^+0.0000P] where P=(Fo^2^+2Fc^2^)/3'
_refine_ls_weighting_scheme calc
_refine_ls_wR_factor_gt 0.0780
_refine_ls_wR_factor_ref 0.0943
_reflns_number_gt 7342
_reflns_number_total 11530
_reflns_threshold_expression >2sigma(I)
_cod_data_source_file ic061540lsi20060815_124341.cif
_cod_data_source_block compound_III
_cod_depositor_comments
;
The following automatic conversions were performed:

'_exptl_crystal_density_meas' value 'none' was changed to '?' - the
value is perceived as not measured.

Automatic conversion script
Id: cif_fix_values 3008 2015-01-20 13:52:24Z robertas 
;
_cod_database_code 4307054

loop_
_symmetry_equiv_pos_as_xyz
'x, y, z'
'-x, -y, -z'

loop_
_atom_site_label
_atom_site_type_symbol
_atom_site_fract_x
_atom_site_fract_y
_atom_site_fract_z
_atom_site_U_iso_or_equiv
_atom_site_adp_type
_atom_site_occupancy
_atom_site_symmetry_multiplicity
_atom_site_calc_flag
_atom_site_refinement_flags
_atom_site_disorder_assembly
_atom_site_disorder_group
W11 W 1.15196(5) 0.81149(4) 0.77651(4) 0.01475(13) Uani 1 1 d . . .
W12 W 1.00696(5) 0.82929(4) 0.63865(4) 0.01285(13) Uani 1 1 d . . .
W13 W 1.11673(5) 0.71511(4) 0.57886(4) 0.01324(13) Uani 1 1 d . . .
W21 W 1.22994(5) 1.39876(4) 0.86903(4) 0.01543(14) Uani 1 1 d . . .
W22 W 1.19567(5) 1.29742(4) 0.99492(4) 0.01396(13) Uani 1 1 d . . .
W23 W 1.03604(5) 1.33014(4) 0.88956(4) 0.01217(13) Uani 1 1 d . . .
S11 S 1.1943(3) 0.9046(3) 0.6714(2) 0.0151(7) Uani 1 1 d . . .
S12 S 1.0999(3) 0.6223(3) 0.6893(3) 0.0199(8) Uani 1 1 d . . .
S13 S 1.2567(3) 0.7138(3) 0.7142(3) 0.0210(8) Uani 1 1 d . . .
S14 S 0.9649(3) 0.7544(3) 0.7575(2) 0.0156(7) Uani 1 1 d . . .
S15 S 1.0492(3) 0.9198(3) 0.8226(3) 0.0166(8) Uani 1 1 d . . .
S16 S 0.9245(3) 0.6437(3) 0.5217(3) 0.0163(8) Uani 1 1 d . . .
S17 S 0.9886(3) 0.7493(3) 0.4597(2) 0.0155(8) Uani 1 1 d . . .
S21 S 1.1116(3) 1.2142(3) 0.8181(2) 0.0134(7) Uani 1 1 d . . .
S22 S 1.3348(3) 1.4762(3) 1.0454(3) 0.0219(8) Uani 1 1 d . . .
S23 S 1.3688(3) 1.3569(3) 0.9631(3) 0.0231(9) Uani 1 1 d . . .
S24 S 1.1001(3) 1.3916(3) 1.0687(2) 0.0161(8) Uani 1 1 d . . .
S25 S 1.0106(3) 1.2273(3) 0.9993(2) 0.0162(8) Uani 1 1 d . . .
S26 S 1.1425(3) 1.5141(3) 0.9172(3) 0.0181(8) Uani 1 1 d . . .
S27 S 1.0730(3) 1.4140(3) 0.7682(3) 0.0179(8) Uani 1 1 d . . .
C11 C 1.2464(12) 0.8500(12) 0.9893(11) 0.023(3) Uani 1 1 d . . .
C12 C 1.3215(12) 0.9440(12) 0.9734(11) 0.026(4) Uani 1 1 d . . .
C13 C 0.8368(11) 0.9039(10) 0.6065(10) 0.014(3) Uani 1 1 d U . .
C14 C 0.9356(10) 0.9928(10) 0.6080(9) 0.009(3) Uani 1 1 d U . .
C15 C 1.1456(12) 0.5612(11) 0.4160(10) 0.020(3) Uani 1 1 d . . .
C16 C 1.2291(11) 0.6735(10) 0.4367(10) 0.017(3) Uani 1 1 d U . .
C21 C 1.3253(13) 1.4095(12) 0.7115(12) 0.027(4) Uani 1 1 d . . .
C22 C 1.3788(13) 1.5276(11) 0.7898(11) 0.025(4) Uani 1 1 d . . .
C23 C 1.2148(13) 1.1260(11) 1.0571(11) 0.026(4) Uani 1 1 d . . .
C24 C 1.2673(12) 1.2276(11) 1.1563(10) 0.021(3) Uani 1 1 d . . .
C25 C 0.8030(11) 1.2253(10) 0.7837(10) 0.014(3) Uani 1 1 d U . .
C26 C 0.8251(12) 1.3359(10) 0.8582(10) 0.017(3) Uani 1 1 d . . .
O111 O 1.1684(8) 0.7754(7) 0.9059(7) 0.020(2) Uani 1 1 d . . .
O112 O 1.2632(9) 0.8448(9) 1.0692(7) 0.035(3) Uani 1 1 d . . .
O121 O 1.2915(8) 0.9421(8) 0.8823(7) 0.028(3) Uani 1 1 d . . .
O122 O 1.4023(9) 1.0177(9) 1.0406(8) 0.044(3) Uani 1 1 d . . .
O131 O 0.8479(7) 0.8197(7) 0.6097(7) 0.018(2) Uani 1 1 d . . .
O132 O 0.7564(7) 0.9193(7) 0.6063(6) 0.015(2) Uani 1 1 d . . .
O141 O 1.0197(7) 0.9719(7) 0.6211(6) 0.015(2) Uani 1 1 d . . .
O142 O 0.9337(7) 1.0719(7) 0.5949(7) 0.017(2) Uani 1 1 d . . .
O151 O 1.0892(8) 0.5650(7) 0.4729(7) 0.018(2) Uani 1 1 d . . .
O152 O 1.1403(8) 0.4804(7) 0.3546(7) 0.020(2) Uani 1 1 d . . .
O161 O 1.2271(7) 0.7521(6) 0.5057(6) 0.012(2) Uani 1 1 d . . .
O162 O 1.2865(8) 0.6874(7) 0.3872(7) 0.024(2) Uani 1 1 d . . .
O211 O 1.2601(8) 1.3410(7) 0.7381(7) 0.019(2) Uani 1 1 d . . .
O212 O 1.3410(10) 1.3844(8) 0.6349(8) 0.045(3) Uani 1 1 d . . .
O221 O 1.3456(8) 1.5392(7) 0.8665(7) 0.026(3) Uani 1 1 d . . .
O222 O 1.4368(10) 1.5981(8) 0.7756(8) 0.040(3) Uani 1 1 d . . .
O231 O 1.1925(8) 1.1467(7) 0.9783(6) 0.017(2) Uani 1 1 d . . .
O232 O 1.2015(9) 1.0373(8) 1.0582(7) 0.031(3) Uani 1 1 d . . .
O241 O 1.2660(8) 1.3120(7) 1.1440(7) 0.020(2) Uani 1 1 d U . .
O242 O 1.3028(9) 1.2219(8) 1.2360(7) 0.034(3) Uani 1 1 d . . .
O251 O 0.8886(7) 1.2104(7) 0.7820(6) 0.017(2) Uani 1 1 d . . .
O252 O 0.7107(8) 1.1595(7) 0.7288(7) 0.019(2) Uani 1 1 d . . .
O261 O 0.9242(8) 1.3932(7) 0.9125(6) 0.020(2) Uani 1 1 d . . .
O262 O 0.7514(8) 1.3614(7) 0.8656(7) 0.024(2) Uani 1 1 d . . .
Th1 Th 0.60720(4) 0.97403(4) 0.58834(4) 0.01451(12) Uani 1 1 d . . .
O1 O 0.5181(9) 0.7814(8) 0.5698(9) 0.046(3) Uani 1 1 d . . .
O2 O 0.4842(9) 1.0072(9) 0.6788(8) 0.043(3) Uani 1 1 d . . .
O3 O 0.6117(9) 0.8724(9) 0.4210(8) 0.044(3) Uani 1 1 d . . .
O4 O 0.7496(8) 1.0803(7) 0.5423(7) 0.025(2) Uani 1 1 d . . .
O5 O 0.6673(8) 0.9677(7) 0.7591(7) 0.024(2) Uani 1 1 d . . .
O6 O 0.4375(8) 0.9008(7) 0.4642(7) 0.020(2) Uani 1 1 d . . .
K1 K 0.5681(6) 1.2236(8) 0.8766(8) 0.083(4) Uani 0.548(8) 1 d P . .
K2 K 1.2070(9) 1.1296(7) 0.6135(8) 0.066(4) Uani 0.452(8) 1 d P . .
O1W O 0.5041(10) 0.5291(10) 0.6097(9) 0.051(4) Uani 1 1 d . . .
O2W O 0.5576(13) 1.2133(11) 1.0426(12) 0.093(6) Uani 1 1 d . . .
O3W O 0.6496(13) 0.4891(12) 0.7004(11) 0.092(6) Uani 1 1 d . . .
O4W O 0.6351(15) 0.6474(15) 0.5577(12) 0.045(5) Uani 0.67 1 d P . .
O5W O 0.3538(16) 1.1632(15) 0.8265(14) 0.058(6) Uani 0.67 1 d P . .
O6W O 0.3733(18) 0.6044(16) 0.5665(18) 0.078(7) Uani 0.67 1 d P . .
O7W O 0.466(2) 1.010(2) 0.8328(19) 0.059(8) Uiso 0.50 1 d P . .
O8W O 0.5381(14) 1.3057(11) 0.7253(10) 0.105(7) Uani 1 1 d . . .
O9W O 0.693(4) 0.607(4) 0.573(4) 0.081(15) Uiso 0.33 1 d P . .
O10W O 0.485(3) 0.799(3) 0.755(2) 0.041(9) Uiso 0.33 1 d P . .

loop_
_atom_site_aniso_label
_atom_site_aniso_U_11
_atom_site_aniso_U_22
_atom_site_aniso_U_33
_atom_site_aniso_U_23
_atom_site_aniso_U_13
_atom_site_aniso_U_12
W11 0.0170(3) 0.0193(3) 0.0104(3) 0.0065(2) 0.0064(3) 0.0089(3)
W12 0.0169(3) 0.0129(3) 0.0114(3) 0.0055(2) 0.0066(3) 0.0077(3)
W13 0.0184(3) 0.0139(3) 0.0117(3) 0.0063(2) 0.0080(3) 0.0089(3)
W21 0.0194(3) 0.0133(3) 0.0119(3) 0.0033(2) 0.0054(3) 0.0064(3)
W22 0.0181(3) 0.0149(3) 0.0085(3) 0.0028(2) 0.0027(3) 0.0094(3)
W23 0.0175(3) 0.0106(3) 0.0074(3) 0.0017(2) 0.0028(2) 0.0075(3)
S11 0.018(2) 0.0179(17) 0.0103(17) 0.0053(14) 0.0065(16) 0.0080(16)
S12 0.029(2) 0.0208(18) 0.0195(19) 0.0117(16) 0.0140(18) 0.0152(18)
S13 0.019(2) 0.032(2) 0.019(2) 0.0123(17) 0.0092(17) 0.0161(18)
S14 0.021(2) 0.0153(17) 0.0125(18) 0.0055(14) 0.0083(16) 0.0090(16)
S15 0.017(2) 0.0194(18) 0.0124(18) 0.0038(15) 0.0074(16) 0.0074(16)
S16 0.024(2) 0.0131(16) 0.0155(18) 0.0055(14) 0.0105(17) 0.0095(16)
S17 0.021(2) 0.0155(17) 0.0109(17) 0.0058(14) 0.0053(16) 0.0078(16)
S21 0.018(2) 0.0139(16) 0.0086(17) 0.0042(14) 0.0035(15) 0.0078(16)
S22 0.022(2) 0.0174(18) 0.0162(19) -0.0009(15) 0.0027(17) 0.0056(17)
S23 0.020(2) 0.027(2) 0.020(2) 0.0054(17) 0.0052(18) 0.0112(18)
S24 0.021(2) 0.0195(18) 0.0081(17) 0.0033(14) 0.0027(16) 0.0123(17)
S25 0.023(2) 0.0203(18) 0.0115(18) 0.0076(15) 0.0065(16) 0.0143(17)
S26 0.026(2) 0.0138(17) 0.0127(18) 0.0032(14) 0.0037(17) 0.0099(17)
S27 0.031(2) 0.0130(17) 0.0133(18) 0.0069(14) 0.0085(17) 0.0116(17)
C11 0.021(9) 0.035(9) 0.019(9) 0.012(7) 0.008(8) 0.016(8)
C12 0.016(9) 0.034(9) 0.018(8) -0.001(7) 0.002(7) 0.007(8)
C13 0.014(3) 0.014(3) 0.014(3) 0.0057(15) 0.0047(14) 0.0057(16)
C14 0.009(3) 0.009(3) 0.009(3) 0.0037(14) 0.0027(13) 0.0037(15)
C15 0.030(10) 0.026(8) 0.013(7) 0.014(6) 0.012(7) 0.013(8)
C16 0.017(3) 0.017(3) 0.017(3) 0.0071(15) 0.0052(14) 0.0075(16)
C21 0.033(10) 0.030(9) 0.038(10) 0.024(8) 0.016(8) 0.024(8)
C22 0.034(10) 0.014(7) 0.017(8) 0.008(6) 0.002(8) 0.002(7)
C23 0.031(10) 0.024(8) 0.031(9) 0.011(7) 0.006(8) 0.023(8)
C24 0.027(9) 0.024(8) 0.014(8) 0.005(6) 0.005(7) 0.018(7)
C25 0.015(3) 0.014(3) 0.014(3) 0.0059(15) 0.0048(14) 0.0063(16)
C26 0.030(9) 0.015(7) 0.023(8) 0.013(6) 0.018(8) 0.018(7)
O111 0.022(6) 0.023(5) 0.018(5) 0.009(5) 0.006(5) 0.013(5)
O112 0.045(8) 0.042(7) 0.016(6) 0.006(5) 0.002(6) 0.027(6)
O121 0.024(6) 0.043(6) 0.014(5) 0.013(5) 0.012(5) 0.008(5)
O122 0.023(7) 0.052(8) 0.019(6) -0.006(6) -0.004(6) -0.006(6)
O131 0.021(6) 0.019(5) 0.020(5) 0.008(4) 0.012(5) 0.013(5)
O132 0.018(6) 0.017(5) 0.016(5) 0.010(4) 0.010(4) 0.009(4)
O141 0.018(6) 0.012(5) 0.014(5) 0.005(4) 0.005(4) 0.004(4)
O142 0.018(6) 0.019(5) 0.020(5) 0.011(4) 0.011(5) 0.009(5)
O151 0.026(6) 0.021(5) 0.019(5) 0.012(4) 0.020(5) 0.013(5)
O152 0.026(6) 0.017(5) 0.020(5) 0.009(4) 0.015(5) 0.006(5)
O161 0.013(5) 0.012(4) 0.013(5) 0.007(4) 0.006(4) 0.005(4)
O162 0.023(6) 0.018(5) 0.034(6) 0.013(5) 0.015(5) 0.006(5)
O211 0.028(6) 0.014(5) 0.018(5) 0.007(4) 0.015(5) 0.009(5)
O212 0.079(10) 0.030(6) 0.040(7) 0.016(6) 0.046(7) 0.019(7)
O221 0.030(7) 0.019(5) 0.016(5) 0.000(4) 0.005(5) 0.002(5)
O222 0.052(9) 0.027(6) 0.050(8) 0.020(6) 0.035(7) 0.012(6)
O231 0.030(6) 0.014(5) 0.007(5) -0.001(4) 0.005(4) 0.014(5)
O232 0.045(8) 0.033(6) 0.021(6) 0.011(5) 0.010(5) 0.024(6)
O241 0.020(2) 0.020(2) 0.019(2) 0.0081(13) 0.0061(12) 0.0082(13)
O242 0.055(8) 0.040(6) 0.008(5) 0.010(5) -0.005(5) 0.030(6)
O251 0.015(6) 0.012(5) 0.012(5) -0.005(4) 0.002(4) -0.001(4)
O252 0.020(6) 0.022(5) 0.022(5) 0.011(4) 0.008(5) 0.014(5)
O261 0.031(7) 0.028(6) 0.008(5) 0.007(4) 0.009(5) 0.019(5)
O262 0.027(6) 0.025(5) 0.016(5) -0.002(4) 0.007(5) 0.016(5)
Th1 0.0141(3) 0.0153(3) 0.0142(3) 0.0067(2) 0.0022(2) 0.0074(2)
O1 0.021(7) 0.027(6) 0.063(9) 0.021(6) -0.018(6) -0.002(6)
O2 0.025(7) 0.061(8) 0.043(7) 0.013(6) 0.013(6) 0.024(6)
O3 0.035(8) 0.059(8) 0.025(6) -0.006(6) 0.000(6) 0.029(7)
O4 0.037(7) 0.027(5) 0.022(6) 0.011(5) 0.018(5) 0.020(5)
O5 0.040(7) 0.032(6) 0.017(5) 0.020(5) 0.010(5) 0.025(5)
O6 0.020(6) 0.012(5) 0.022(6) 0.006(4) 0.001(5) 0.005(4)
K1 0.019(5) 0.089(7) 0.162(11) 0.101(8) 0.013(5) 0.015(5)
K2 0.084(9) 0.039(6) 0.089(9) 0.019(6) 0.055(7) 0.032(6)
O1W 0.055(9) 0.087(10) 0.049(8) 0.051(8) 0.038(7) 0.040(8)
O2W 0.089(14) 0.055(9) 0.101(13) 0.016(9) -0.005(10) 0.031(10)
O3W 0.115(15) 0.072(10) 0.067(11) -0.005(9) 0.044(10) 0.034(11)
O4W 0.043(13) 0.072(13) 0.018(9) 0.027(9) 0.013(9) 0.012(11)
O5W 0.062(15) 0.051(12) 0.050(13) 0.013(10) 0.016(11) 0.017(11)
O6W 0.084(19) 0.067(15) 0.107(19) 0.044(14) 0.042(15) 0.045(14)
O8W 0.136(17) 0.062(10) 0.032(9) -0.016(8) -0.033(10) 0.013(11)

loop_
_atom_type_symbol
_atom_type_description
_atom_type_scat_dispersion_real
_atom_type_scat_dispersion_imag
_atom_type_scat_source
C C 0.0033 0.0016 'International Tables Vol C Tables 4.2.6.8 and 6.1.1.4'
H H 0.0000 0.0000 'International Tables Vol C Tables 4.2.6.8 and 6.1.1.4'
O O 0.0106 0.0060 'International Tables Vol C Tables 4.2.6.8 and 6.1.1.4'
S S 0.1246 0.1234 'International Tables Vol C Tables 4.2.6.8 and 6.1.1.4'
W W -0.8490 6.8722 'International Tables Vol C Tables 4.2.6.8 and 6.1.1.4'
Th Th -7.2400 8.8979 'International Tables Vol C Tables 4.2.6.8 and 6.1.1.4'
K K 0.2009 0.2494 'International Tables Vol C Tables 4.2.6.8 and 6.1.1.4'

loop_
_geom_angle_atom_site_label_1
_geom_angle_atom_site_label_2
_geom_angle_atom_site_label_3
_geom_angle
_geom_angle_site_symmetry_1
_geom_angle_site_symmetry_3
_geom_angle_publ_flag
W12 W11 W13 59.89(2) . . ?
S11 W11 W12 55.37(9) . . ?
S11 W11 W13 55.02(8) . . ?
S11 W11 S12 109.79(12) . . ?
S11 W11 S13 85.43(12) . . ?
S11 W11 S14 110.62(12) . . ?
S11 W11 S15 87.28(11) . . ?
S12 W11 W12 96.23(9) . . ?
S12 W11 W13 55.41(9) . . ?
S12 W11 S13 49.41(13) . . ?
S12 W11 S14 83.91(12) . . ?
S12 W11 S15 133.09(13) . . ?
S13 W11 W12 117.02(9) . . ?
S13 W11 W13 57.23(8) . . ?
S13 W11 S15 172.63(12) . . ?
S14 W11 W12 55.66(8) . . ?
S14 W11 W13 95.42(8) . . ?
S14 W11 S13 133.09(12) . . ?
S14 W11 S15 49.32(11) . . ?
S15 W11 W12 57.35(8) . . ?
S15 W11 W13 117.22(8) . . ?
O111 W11 W12 140.5(3) . . ?
O111 W11 W13 139.5(2) . . ?
O111 W11 S11 159.1(3) . . ?
O111 W11 S12 84.6(3) . . ?
O111 W11 S13 93.4(3) . . ?
O111 W11 S14 85.3(3) . . ?
O111 W11 S15 93.8(3) . . ?
O121 W11 W12 123.6(3) . . ?
O121 W11 W13 125.9(3) . . ?
O121 W11 S11 82.4(3) . . ?
O121 W11 S12 135.5(3) . . ?
O121 W11 S13 91.4(3) . . ?
O121 W11 S14 133.1(3) . . ?
O121 W11 S15 88.7(3) . . ?
O121 W11 O111 76.7(4) . . ?
W11 W12 W13 60.40(2) . . ?
S11 W12 W11 55.46(8) . . ?
S11 W12 W13 55.25(8) . . ?
S11 W12 S14 111.28(12) . . ?
S11 W12 S15 87.43(12) . . ?
S11 W12 S16 110.28(12) . . ?
S11 W12 S17 85.68(11) . . ?
S14 W12 W11 56.23(9) . . ?
S14 W12 W13 96.17(8) . . ?
S14 W12 S15 49.53(11) . . ?
S14 W12 S16 84.69(11) . . ?
S14 W12 S17 133.92(11) . . ?
S15 W12 W11 57.50(8) . . ?
S15 W12 W13 117.87(8) . . ?
S16 W12 W11 97.44(9) . . ?
S16 W12 W13 55.79(9) . . ?
S16 W12 S15 134.10(12) . . ?
S16 W12 S17 49.39(11) . . ?
S17 W12 W11 118.07(8) . . ?
S17 W12 W13 57.81(8) . . ?
S17 W12 S15 173.11(12) . . ?
O131 W12 W11 138.0(2) . . ?
O131 W12 W13 141.9(2) . . ?
O131 W12 S11 158.6(2) . . ?
O131 W12 S14 82.7(3) . . ?
O131 W12 S15 90.3(2) . . ?
O131 W12 S16 86.3(2) . . ?
O131 W12 S17 96.0(2) . . ?
O141 W12 W11 125.3(2) . . ?
O141 W12 W13 125.1(3) . . ?
O141 W12 S11 82.9(3) . . ?
O141 W12 S14 134.5(2) . . ?
O141 W12 S15 90.5(2) . . ?
O141 W12 S16 132.3(2) . . ?
O141 W12 S17 88.5(2) . . ?
O141 W12 O131 75.8(3) . . ?
W12 W13 W11 59.71(2) . . ?
S11 W13 W11 55.21(8) . . ?
S11 W13 W12 55.34(9) . . ?
S11 W13 S12 110.09(12) . . ?
S11 W13 S13 85.35(12) . . ?
S11 W13 S16 110.49(11) . . ?
S11 W13 S17 85.21(11) . . ?
S12 W13 W11 55.53(8) . . ?
S12 W13 W12 96.18(9) . . ?
S12 W13 S13 49.34(13) . . ?
S12 W13 S16 85.88(13) . . ?
S12 W13 S17 134.66(13) . . ?
S13 W13 W11 56.92(8) . . ?
S13 W13 W12 116.53(8) . . ?
S13 W13 S17 170.54(11) . . ?
S16 W13 W11 97.02(8) . . ?
S16 W13 W12 55.91(8) . . ?
S16 W13 S13 134.98(12) . . ?
S16 W13 S17 49.15(11) . . ?
S17 W13 W11 116.53(8) . . ?
S17 W13 W12 56.95(8) . . ?
O151 W13 W11 139.9(2) . . ?
O151 W13 W12 139.8(3) . . ?
O151 W13 S11 159.2(3) . . ?
O151 W13 S12 84.8(2) . . ?
O151 W13 S13 94.5(3) . . ?
O151 W13 S16 84.2(3) . . ?
O151 W13 S17 94.5(3) . . ?
O161 W13 W11 126.7(2) . . ?
O161 W13 W12 126.8(2) . . ?
O161 W13 S11 84.6(2) . . ?
O161 W13 S12 132.8(2) . . ?
O161 W13 S13 89.9(2) . . ?
O161 W13 S16 132.0(2) . . ?
O161 W13 S17 89.7(2) . . ?
O161 W13 O151 74.6(3) . . ?
W23 W21 W22 60.03(2) . . ?
S21 W21 W22 55.20(8) . . ?
S21 W21 W23 55.37(8) . . ?
S21 W21 S22 110.58(12) . . ?
S21 W21 S23 86.28(12) . . ?
S21 W21 S26 110.53(13) . . ?
S21 W21 S27 85.72(11) . . ?
S22 W21 W22 55.95(9) . . ?
S22 W21 W23 96.35(10) . . ?
S22 W21 S23 49.48(12) . . ?
S22 W21 S27 133.95(12) . . ?
S23 W21 W22 57.48(9) . . ?
S23 W21 W23 117.45(10) . . ?
S23 W21 S27 172.00(12) . . ?
S26 W21 W22 96.74(9) . . ?
S26 W21 W23 55.80(9) . . ?
S26 W21 S22 84.87(12) . . ?
S26 W21 S23 134.17(12) . . ?
S26 W21 S27 49.33(11) . . ?
S27 W21 W22 116.96(9) . . ?
S27 W21 W23 57.04(9) . . ?
O211 W21 W22 126.5(2) . . ?
O211 W21 W23 125.2(3) . . ?
O211 W21 S21 83.7(3) . . ?
O211 W21 S22 134.4(3) . . ?
O211 W21 S23 90.8(3) . . ?
O211 W21 S26 131.9(3) . . ?
O211 W21 S27 88.6(3) . . ?
O211 W21 O221 75.7(4) . . ?
O221 W21 W22 139.8(3) . . ?
O221 W21 W23 139.7(3) . . ?
O221 W21 S21 159.4(3) . . ?
O221 W21 S22 84.3(3) . . ?
O221 W21 S23 93.5(3) . . ?
O221 W21 S26 84.3(3) . . ?
O221 W21 S27 94.1(3) . . ?
W23 W22 W21 59.93(2) . . ?
S21 W22 W21 55.37(8) . . ?
S21 W22 W23 55.37(8) . . ?
S21 W22 S22 110.73(12) . . ?
S21 W22 S23 86.05(12) . . ?
S21 W22 S24 110.25(12) . . ?
S21 W22 S25 85.54(12) . . ?
S22 W22 W21 55.93(9) . . ?
S22 W22 W23 96.27(9) . . ?
S22 W22 S23 49.30(12) . . ?
S22 W22 S25 134.16(12) . . ?
S23 W22 W21 56.95(9) . . ?
S23 W22 W23 116.82(9) . . ?
S24 W22 W21 96.57(8) . . ?
S24 W22 W23 55.56(8) . . ?
S24 W22 S22 84.98(12) . . ?
S24 W22 S23 134.03(12) . . ?
S24 W22 S25 49.40(11) . . ?
S25 W22 W21 117.05(8) . . ?
S25 W22 W23 57.24(8) . . ?
S25 W22 S23 171.56(12) . . ?
O231 W22 W21 126.5(2) . . ?
O231 W22 W23 124.6(3) . . ?
O231 W22 S21 83.2(2) . . ?
O231 W22 S22 135.0(3) . . ?
O231 W22 S23 91.7(3) . . ?
O231 W22 S24 131.6(3) . . ?
O231 W22 S25 87.9(3) . . ?
O231 W22 O241 75.2(3) . . ?
O241 W22 W21 141.4(3) . . ?
O241 W22 W23 139.1(3) . . ?
O241 W22 S21 158.4(2) . . ?
O241 W22 S22 85.8(3) . . ?
O241 W22 S23 95.3(3) . . ?
O241 W22 S24 84.2(3) . . ?
O241 W22 S25 92.7(3) . . ?
W21 W23 W22 60.05(2) . . ?
S21 W23 W21 55.38(9) . . ?
S21 W23 W22 55.21(8) . . ?
S21 W23 S24 110.61(11) . . ?
S21 W23 S25 85.34(11) . . ?
S21 W23 S26 110.64(12) . . ?
S21 W23 S27 85.95(11) . . ?
S24 W23 W21 97.02(9) . . ?
S24 W23 W22 56.09(8) . . ?
S24 W23 S25 49.50(11) . . ?
S24 W23 S26 85.58(12) . . ?
S24 W23 S27 134.86(12) . . ?
S25 W23 W21 117.00(9) . . ?
S25 W23 W22 57.07(9) . . ?
S26 W23 W21 55.90(9) . . ?
S26 W23 W22 96.82(9) . . ?
S26 W23 S25 134.80(12) . . ?
S26 W23 S27 49.48(11) . . ?
S27 W23 W21 57.40(9) . . ?
S27 W23 W22 117.34(9) . . ?
S27 W23 S25 171.29(11) . . ?
O251 W23 W21 128.4(2) . . ?
O251 W23 W22 126.6(2) . . ?
O251 W23 S21 85.8(3) . . ?
O251 W23 S24 130.5(3) . . ?
O251 W23 S25 88.2(3) . . ?
O251 W23 S26 133.3(3) . . ?
O251 W23 S27 91.0(3) . . ?
O251 W23 O261 75.4(4) . . ?
O261 W23 W21 137.4(3) . . ?
O261 W23 W22 139.8(2) . . ?
O261 W23 S21 161.0(3) . . ?
O261 W23 S24 83.8(3) . . ?
O261 W23 S25 95.8(3) . . ?
O261 W23 S26 81.9(3) . . ?
O261 W23 S27 92.3(3) . . ?
W11 S11 K2 146.3(2) . . ?
W12 S11 W11 69.17(10) . . ?
W12 S11 K2 96.3(2) . . ?
W13 S11 W11 69.77(9) . . ?
W13 S11 W12 69.41(10) . . ?
W13 S11 K2 135.0(2) . . ?
W13 S12 W11 69.05(9) . . ?
S13 S12 W11 67.75(14) . . ?
S13 S12 W13 68.10(15) . . ?
W11 S13 W13 65.85(9) . . ?
S12 S13 W11 62.84(13) . . ?
S12 S13 W13 62.57(14) . . ?
W12 S14 W11 68.11(10) . . ?
S15 S14 W11 67.63(14) . . ?
S15 S14 W12 67.84(14) . . ?
W12 S15 W11 65.15(8) . . ?
S14 S15 W11 63.04(13) . . ?
S14 S15 W12 62.64(13) . . ?
W13 S16 W12 68.31(10) . . ?
S17 S16 W12 67.49(13) . . ?
S17 S16 W13 68.31(15) . . ?
W12 S17 W13 65.24(8) . . ?
S16 S17 W12 63.12(13) . . ?
S16 S17 W13 62.54(13) . . ?
W21 S21 K2 91.78(18) . . ?
W22 S21 W21 69.43(9) . . ?
W22 S21 W23 69.42(9) . . ?
W22 S21 K2 133.2(2) . . ?
W23 S21 W21 69.25(9) . . ?
W23 S21 K2 144.3(2) . . ?
W21 S22 W22 68.12(9) . . ?
W21 S22 K1 105.50(19) . 2_787 ?
W22 S22 K1 152.0(2) . 2_787 ?
S23 S22 W21 67.18(14) . . ?
S23 S22 W22 67.64(15) . . ?
S23 S22 K1 136.8(3) . 2_787 ?
W21 S23 W22 65.56(10) . . ?
S22 S23 W21 63.34(14) . . ?
S22 S23 W22 63.06(15) . . ?
W23 S24 W22 68.35(9) . . ?
S25 S24 W22 67.23(14) . . ?
S25 S24 W23 67.68(13) . . ?
W22 S25 W23 65.69(9) . . ?
S24 S25 W22 63.36(14) . . ?
S24 S25 W23 62.82(13) . . ?
W23 S26 W21 68.30(9) . . ?
S27 S26 W21 67.68(14) . . ?
S27 S26 W23 67.42(14) . . ?
W23 S27 W21 65.56(9) . . ?
S26 S27 W21 62.99(14) . . ?
S26 S27 W23 63.10(14) . . ?
O111 C11 C12 113.3(12) . . ?
O112 C11 C12 121.1(14) . . ?
O112 C11 O111 125.5(15) . . ?
O121 C12 C11 115.0(13) . . ?
O122 C12 C11 122.9(14) . . ?
O122 C12 O121 122.1(15) . . ?
C14 C13 K2 75.8(7) . 2_776 ?
O131 C13 C14 115.4(11) . . ?
O131 C13 K2 103.5(8) . 2_776 ?
O132 C13 C14 119.5(11) . . ?
O132 C13 O131 125.1(13) . . ?
O132 C13 K2 92.1(8) . 2_776 ?
C13 C14 K2 75.2(7) . 2_776 ?
O141 C14 C13 113.2(10) . . ?
O141 C14 K2 108.4(8) . 2_776 ?
O142 C14 C13 122.7(12) . . ?
O142 C14 O141 124.1(12) . . ?
O142 C14 K2 84.8(8) . 2_776 ?
O151 C15 C16 112.4(12) . . ?
O152 C15 C16 121.0(13) . . ?
O152 C15 O151 126.6(13) . . ?
O161 C16 C15 114.2(12) . . ?
O162 C16 C15 122.2(12) . . ?
O162 C16 O161 123.3(13) . . ?
C22 C21 K2 159.6(10) . . ?
O211 C21 C22 113.4(13) . . ?
O211 C21 K2 49.2(6) . . ?
O212 C21 C22 122.7(14) . . ?
O212 C21 O211 123.9(14) . . ?
O212 C21 K2 75.8(9) . . ?
O221 C22 C21 113.0(13) . . ?
O222 C22 C21 121.3(14) . . ?
O222 C22 O221 125.5(13) . . ?
O231 C23 C24 113.7(12) . . ?
O232 C23 C24 120.3(13) . . ?
O232 C23 O231 125.9(14) . . ?
O241 C24 C23 113.0(12) . . ?
O242 C24 C23 120.8(12) . . ?
O242 C24 O241 126.1(13) . . ?
O251 C25 C26 114.2(12) . . ?
O252 C25 C26 121.0(12) . . ?
O252 C25 O251 124.8(12) . . ?
O261 C26 C25 113.5(11) . . ?
O262 C26 C25 120.8(14) . . ?
O262 C26 O261 125.6(12) . . ?
C11 O111 W11 117.0(9) . . ?
C11 O112 K1 114.3(10) . 2_777 ?
C12 O121 W11 117.5(9) . . ?
C13 O131 W12 116.2(9) . . ?
C13 O132 Th1 168.5(9) . . ?
C13 O132 K2 66.3(8) . 2_776 ?
Th1 O132 K2 105.4(3) . 2_776 ?
W12 O141 K2 126.1(4) . . ?
C14 O141 W12 118.7(8) . . ?
C14 O141 K2 115.1(8) . . ?
C14 O142 K2 73.1(8) . 2_776 ?
C15 O151 W13 120.1(9) . . ?
C16 O161 W13 118.7(8) . . ?
W21 O211 K2 130.0(4) . . ?
C21 O211 W21 119.6(8) . . ?
C21 O211 K2 109.8(8) . . ?
C21 O212 K2 84.3(9) . . ?
C22 O221 W21 118.1(8) . . ?
C23 O231 W22 118.6(8) . . ?
C24 O241 W22 118.0(9) . . ?
C25 O251 W23 117.7(8) . . ?
C25 O252 Th1 141.6(9) . . ?
C25 O252 K1 101.0(8) . . ?
Th1 O252 K1 113.0(4) . . ?
C26 O261 W23 118.9(8) . . ?
C26 O262 K1 121.7(9) . . ?
O132 Th1 O252 96.3(3) . . ?
O132 Th1 Th1 147.1(2) . 2_676 ?
O132 Th1 O1 77.3(3) . . ?
O132 Th1 O2 139.7(3) . . ?
O132 Th1 O3 68.0(3) . . ?
O132 Th1 O5 69.7(3) . . ?
O252 Th1 Th1 100.8(2) . 2_676 ?
O252 Th1 O5 66.8(3) . . ?
O1 Th1 O252 137.7(3) . . ?
O1 Th1 Th1 106.8(2) . 2_676 ?
O1 Th1 O3 78.5(4) . . ?
O1 Th1 O5 72.0(3) . . ?
O2 Th1 O252 72.7(3) . . ?
O2 Th1 Th1 72.8(3) . 2_676 ?
O2 Th1 O1 85.4(4) . . ?
O2 Th1 O3 143.4(4) . . ?
O2 Th1 O5 70.3(3) . . ?
O3 Th1 O252 138.2(4) . . ?
O3 Th1 Th1 80.6(2) . 2_676 ?
O3 Th1 O5 132.4(3) . . ?
O4 Th1 O132 68.0(3) . . ?
O4 Th1 O252 72.0(3) . . ?
O4 Th1 Th1 90.8(2) . 2_676 ?
O4 Th1 O1 137.3(4) . . ?
O4 Th1 O2 137.2(3) . . ?
O4 Th1 O3 66.2(4) . . ?
O4 Th1 O5 115.4(3) . . ?
O5 Th1 Th1 143.1(2) . 2_676 ?
O6 Th1 O132 133.0(3) . . ?
O6 Th1 O132 137.2(3) 2_676 . ?
O6 Th1 O252 129.5(3) . . ?
O6 Th1 O252 71.3(3) 2_676 . ?
O6 Th1 Th1 32.4(2) . 2_676 ?
O6 Th1 Th1 32.4(2) 2_676 2_676 ?
O6 Th1 O1 74.6(3) . . ?
O6 Th1 O1 138.9(3) 2_676 . ?
O6 Th1 O2 74.1(3) . . ?
O6 Th1 O2 77.1(4) 2_676 . ?
O6 Th1 O3 70.0(3) . . ?
O6 Th1 O3 93.9(3) 2_676 . ?
O6 Th1 O4 112.2(3) . . ?
O6 Th1 O4 69.3(3) 2_676 . ?
O6 Th1 O5 132.4(3) . . ?
O6 Th1 O5 132.6(3) 2_676 . ?
O6 Th1 O6 64.9(4) . 2_676 ?
Th1 O2 K1 120.8(4) . . ?
Th1 O3 K2 124.5(5) . 2_776 ?
Th1 O6 Th1 115.1(3) . 2_676 ?
O112 K1 S22 114.0(3) 2_777 2_787 ?
O112 K1 O252 55.2(3) 2_777 . ?
O112 K1 O2 80.7(4) 2_777 . ?
O252 K1 S22 103.4(3) . 2_787 ?
O262 K1 S22 53.7(2) . 2_787 ?
O262 K1 O112 71.6(4) . 2_777 ?
O262 K1 O252 52.3(3) . . ?
O262 K1 O2 103.5(4) . . ?
O262 K1 O8W 63.9(5) . . ?
O2 K1 S22 140.3(4) . 2_787 ?
O2 K1 O252 53.2(3) . . ?
O2W K1 S22 98.3(5) . 2_787 ?
O2W K1 O112 79.8(5) . 2_777 ?
O2W K1 O252 134.8(5) . . ?
O2W K1 O262 121.5(5) . . ?
O2W K1 O2 121.0(5) . . ?
O2W K1 O5W 83.8(6) . . ?
O2W K1 O7W 75.5(7) . . ?
O2W K1 O8W 152.3(7) . . ?
O5W K1 S22 100.2(5) . 2_787 ?
O5W K1 O112 143.8(6) . 2_777 ?
O5W K1 O252 129.3(6) . . ?
O5W K1 O262 143.3(5) . . ?
O5W K1 O2 80.5(5) . . ?
O5W K1 O8W 81.5(6) . . ?
O7W K1 S22 168.7(7) . 2_787 ?
O7W K1 O112 74.6(7) . 2_777 ?
O7W K1 O252 87.4(7) . . ?
O7W K1 O262 137.6(7) . . ?
O7W K1 O2 45.7(6) . . ?
O7W K1 O5W 70.1(7) . . ?
O7W K1 O8W 120.5(7) . . ?
O8W K1 S22 61.7(3) . 2_787 ?
O8W K1 O112 124.7(6) . 2_777 ?
O8W K1 O252 71.7(5) . . ?
O8W K1 O2 79.4(4) . . ?
S11 K2 S21 87.6(2) . . ?
C13 K2 S11 116.5(4) 2_776 . ?
C13 K2 S21 141.1(4) 2_776 . ?
C13 K2 C14 29.0(3) 2_776 2_776 ?
C13 K2 C21 96.9(4) 2_776 . ?
C13 K2 O132 21.5(3) 2_776 2_776 ?
C13 K2 O142 45.3(3) 2_776 2_776 ?
C13 K2 O212 79.0(4) 2_776 . ?
C13 K2 O5W 152.7(6) 2_776 1_655 ?
C14 K2 S11 98.0(3) 2_776 . ?
C14 K2 S21 124.6(4) 2_776 . ?
C14 K2 C21 118.8(5) 2_776 . ?
C14 K2 O132 43.5(3) 2_776 2_776 ?
C14 K2 O142 22.1(3) 2_776 2_776 ?
C14 K2 O212 104.3(4) 2_776 . ?
C14 K2 O5W 156.9(5) 2_776 1_655 ?
C21 K2 S11 143.1(4) . . ?
C21 K2 S21 74.3(3) . . ?
O132 K2 S11 106.1(3) 2_776 . ?
O132 K2 S21 162.2(4) 2_776 . ?
O132 K2 C21 99.5(4) 2_776 . ?
O132 K2 O212 79.6(3) 2_776 . ?
O141 K2 S11 53.9(2) . . ?
O141 K2 S21 61.8(3) . . ?
O141 K2 C13 106.7(5) . 2_776 ?
O141 K2 C14 77.7(4) . 2_776 ?
O141 K2 C21 133.0(4) . . ?
O141 K2 O132 117.2(4) . 2_776 ?
O141 K2 O142 66.5(3) . 2_776 ?
O141 K2 O212 148.2(4) . . ?
O141 K2 O5W 92.5(5) . 1_655 ?
O142 K2 S11 76.0(2) 2_776 . ?
O142 K2 S21 125.2(4) 2_776 . ?
O142 K2 C21 140.6(5) 2_776 . ?
O142 K2 O132 50.6(3) 2_776 2_776 ?
O142 K2 O212 124.1(4) 2_776 . ?
O211 K2 S11 130.3(4) . . ?
O211 K2 S21 53.2(3) . . ?
O211 K2 C13 113.2(4) . 2_776 ?
O211 K2 C14 128.2(5) . 2_776 ?
O211 K2 C21 21.0(3) . . ?
O211 K2 O132 119.6(4) . 2_776 ?
O211 K2 O141 113.2(4) . . ?
O211 K2 O142 149.4(5) . 2_776 ?
O211 K2 O212 40.8(3) . . ?
O211 K2 O5W 74.9(5) . 1_655 ?
O212 K2 S11 151.7(4) . . ?
O212 K2 S21 93.7(3) . . ?
O212 K2 C21 20.0(3) . . ?
O3 K2 S11 84.3(4) 2_776 . ?
O3 K2 S21 141.1(5) 2_776 . ?
O3 K2 C13 74.8(4) 2_776 2_776 ?
O3 K2 C14 94.2(4) 2_776 2_776 ?
O3 K2 C21 90.0(5) 2_776 . ?
O3 K2 O132 53.7(3) 2_776 2_776 ?
O3 K2 O141 134.9(5) 2_776 . ?
O3 K2 O142 89.4(4) 2_776 2_776 ?
O3 K2 O211 106.7(5) 2_776 . ?
O3 K2 O212 76.9(4) 2_776 . ?
O3 K2 O5W 77.9(5) 2_776 1_655 ?
O5W K2 S11 59.9(4) 1_655 . ?
O5W K2 S21 65.3(4) 1_655 . ?
O5W K2 C21 83.2(5) 1_655 . ?
O5W K2 O132 131.3(5) 1_655 2_776 ?
O5W K2 O142 134.9(5) 1_655 2_776 ?
O5W K2 O212 95.1(5) 1_655 . ?
K1 O5W K2 122.4(7) . 1_455 ?

loop_
_geom_bond_atom_site_label_1
_geom_bond_atom_site_label_2
_geom_bond_distance
_geom_bond_site_symmetry_2
_geom_bond_publ_flag
W11 W12 2.6932(8) . ?
W11 W13 2.7121(8) . ?
W11 S11 2.374(3) . ?
W11 S12 2.394(3) . ?
W11 S13 2.491(4) . ?
W11 S14 2.413(4) . ?
W11 S15 2.503(3) . ?
W11 O111 2.116(9) . ?
W11 O121 2.081(10) . ?
W12 W13 2.6982(8) . ?
W12 S11 2.371(4) . ?
W12 S14 2.396(3) . ?
W12 S15 2.499(3) . ?
W12 S16 2.405(3) . ?
W12 S17 2.491(3) . ?
W12 O131 2.141(9) . ?
W12 O141 2.075(8) . ?
W13 S11 2.368(3) . ?
W13 S12 2.391(4) . ?
W13 S13 2.499(4) . ?
W13 S16 2.401(4) . ?
W13 S17 2.515(3) . ?
W13 O151 2.108(8) . ?
W13 O161 2.102(9) . ?
W21 W22 2.7044(8) . ?
W21 W23 2.7012(9) . ?
W21 S21 2.377(3) . ?
W21 S22 2.414(4) . ?
W21 S23 2.490(4) . ?
W21 S26 2.407(3) . ?
W21 S27 2.500(4) . ?
W21 O211 2.080(9) . ?
W21 O221 2.136(10) . ?
W22 W23 2.7039(8) . ?
W22 S21 2.372(3) . ?
W22 S22 2.415(4) . ?
W22 S23 2.505(4) . ?
W22 S24 2.414(3) . ?
W22 S25 2.490(4) . ?
W22 O231 2.073(8) . ?
W22 O241 2.139(9) . ?
W23 S21 2.377(3) . ?
W23 S24 2.399(3) . ?
W23 S25 2.495(3) . ?
W23 S26 2.405(4) . ?
W23 S27 2.490(3) . ?
W23 O251 2.098(9) . ?
W23 O261 2.101(9) . ?
S11 K2 3.510(10) . ?
S12 S13 2.043(5) . ?
S14 S15 2.053(5) . ?
S16 S17 2.047(5) . ?
S21 K2 3.647(11) . ?
S22 S23 2.054(5) . ?
S22 K1 3.749(10) 2_787 ?
S24 S25 2.051(5) . ?
S26 S27 2.050(5) . ?
C11 C12 1.52(2) . ?
C11 O111 1.320(17) . ?
C11 O112 1.189(16) . ?
C12 O121 1.318(17) . ?
C12 O122 1.225(17) . ?
C13 C14 1.531(17) . ?
C13 O131 1.271(14) . ?
C13 O132 1.225(15) . ?
C13 K2 3.055(17) 2_776 ?
C14 O141 1.304(15) . ?
C14 O142 1.206(14) . ?
C14 K2 3.064(17) 2_776 ?
C15 C16 1.531(19) . ?
C15 O151 1.285(16) . ?
C15 O152 1.214(15) . ?
C16 O161 1.295(15) . ?
C16 O162 1.216(16) . ?
C21 C22 1.55(2) . ?
C21 O211 1.319(17) . ?
C21 O212 1.186(17) . ?
C21 K2 3.458(17) . ?
C22 O221 1.315(17) . ?
C22 O222 1.172(16) . ?
C23 C24 1.548(19) . ?
C23 O231 1.288(16) . ?
C23 O232 1.220(16) . ?
C24 O241 1.273(15) . ?
C24 O242 1.218(15) . ?
C25 C26 1.523(17) . ?
C25 O251 1.300(16) . ?
C25 O252 1.233(15) . ?
C26 O261 1.281(16) . ?
C26 O262 1.226(16) . ?
O112 K1 2.899(13) 2_777 ?
O132 Th1 2.464(9) . ?
O132 K2 3.333(14) 2_776 ?
O141 K2 2.895(14) . ?
O142 K2 3.189(14) 2_776 ?
O211 K2 2.781(12) . ?
O212 K2 3.368(14) . ?
O252 Th1 2.528(9) . ?
O252 K1 3.425(14) . ?
O262 K1 2.751(13) . ?
Th1 Th1 3.9642(10) 2_676 ?
Th1 O1 2.510(10) . ?
Th1 O2 2.501(11) . ?
Th1 O3 2.521(10) . ?
Th1 O4 2.445(10) . ?
Th1 O5 2.533(9) . ?
Th1 O6 2.349(9) . ?
Th1 O6 2.349(9) 2_676 ?
O2 K1 3.221(16) . ?
O3 K2 2.724(15) 2_776 ?
O6 Th1 2.349(9) 2_676 ?
K1 S22 3.749(10) 2_787 ?
K1 O112 2.899(13) 2_777 ?
K1 O2W 2.55(2) . ?
K1 O5W 2.71(2) . ?
K1 O7W 2.70(3) . ?
K1 O8W 2.835(17) . ?
K2 C13 3.055(17) 2_776 ?
K2 C14 3.064(17) 2_776 ?
K2 O132 3.333(14) 2_776 ?
K2 O142 3.189(14) 2_776 ?
K2 O3 2.724(15) 2_776 ?
K2 O5W 3.18(2) 1_655 ?
O4W O9W 1.16(5) . ?
O5W K2 3.18(2) 1_455 ?
